data_7028154
loop_
_publ_author_name
'S\"uss-Fink, Georg'
'Godefroy, Isabelle'
'Ferrand, Vincent'
'Neels, Antonia'
'Stoeckli-Evans, Helen'

_publ_section_title
;
 Saturated and unsaturated triruthenium clusters containing three
 sterically demanding phosphine ligands: synthesis and structure of
 [Ru3(CO)9(PCy3)3] and [Ru3H2(CO)6(PCy3)3]
;
_journal_issue 4
_journal_name_full 'Journal of the Chemical Society, Dalton Transactions'
_journal_page_first 515
_journal_paper_doi 10.1039/a708037i
_journal_year 1998
_chemical_formula_sum 'C60 H101 O6 P3 Ru3'
_chemical_formula_weight 1314.53
_chemical_name_systematic
; 
 ? 
;
_space_group_IT_number 14
_symmetry_cell_setting monoclinic
_symmetry_space_group_name_Hall '-P 2yn'
_symmetry_space_group_name_H-M 'P 1 21/n 1'
_atom_sites_solution_hydrogens geom
_atom_sites_solution_primary direct
_atom_sites_solution_secondary difmap
_audit_creation_method SHELXL-97
_cell_angle_alpha 90.00
_cell_angle_beta 96.320(10)
_cell_angle_gamma 90.00
_cell_formula_units_Z 4
_cell_length_a 10.5607(10)
_cell_length_b 36.649(2)
_cell_length_c 15.9569(10)
_cell_measurement_reflns_used 5000
_cell_measurement_temperature 223(2)
_cell_measurement_theta_max 25.08
_cell_measurement_theta_min 2.15
_cell_volume 6138.4(8)
_computing_cell_refinement 'CELL, Stoe & Cie Company, Germany'
_computing_data_collection 'EXPOSE, Stoe & Cie Company, Germany'
_computing_data_reduction 'XRED, Stoe & Cie Company, Germany'
_computing_publication_material 'SHELXL-97 (Sheldrick, 1997)'
_computing_structure_refinement 'SHELXL-97 (Sheldrick, 1997)'
_computing_structure_solution 'SHELXS-97 (Sheldrick, 1990)'
_diffrn_ambient_temperature 223(2)
_diffrn_measurement_device_type 'IPDS, Stoe & Cie Company, Germany'
_diffrn_measurement_method 'Phi oscillation scans'
_diffrn_radiation_monochromator graphite
_diffrn_radiation_source 'fine-focus sealed tube'
_diffrn_radiation_type MoK\a
_diffrn_radiation_wavelength 0.71073
_diffrn_reflns_av_R_equivalents 0.1071
_diffrn_reflns_av_sigmaI/netI 0.1354
_diffrn_reflns_limit_h_max 12
_diffrn_reflns_limit_h_min -12
_diffrn_reflns_limit_k_max 45
_diffrn_reflns_limit_k_min -44
_diffrn_reflns_limit_l_max 19
_diffrn_reflns_limit_l_min -19
_diffrn_reflns_number 38984
_diffrn_reflns_theta_full 25.97
_diffrn_reflns_theta_max 25.97
_diffrn_reflns_theta_min 2.02
_exptl_absorpt_coefficient_mu 0.854
_exptl_absorpt_correction_T_max 0.812
_exptl_absorpt_correction_T_min 0.435
_exptl_absorpt_correction_type DIFABS
_exptl_crystal_colour orange
_exptl_crystal_density_diffrn 1.422
_exptl_crystal_density_meas ?
_exptl_crystal_density_method 'not measured'
_exptl_crystal_description plate
_exptl_crystal_F_000 2744
_exptl_crystal_size_max 0.50
_exptl_crystal_size_mid 0.25
_exptl_crystal_size_min 0.10
_refine_diff_density_max 1.276
_refine_diff_density_min -0.781
_refine_diff_density_rms 0.093
_refine_ls_extinction_method none
_refine_ls_goodness_of_fit_ref 0.801
_refine_ls_hydrogen_treatment mixed
_refine_ls_matrix_type full
_refine_ls_number_parameters 668
_refine_ls_number_reflns 11651
_refine_ls_number_restraints 10
_refine_ls_restrained_S_all 0.801
_refine_ls_R_factor_all 0.1038
_refine_ls_R_factor_gt 0.0487
_refine_ls_shift/su_max 0.203
_refine_ls_shift/su_mean 0.004
_refine_ls_structure_factor_coef Fsqd
_refine_ls_weighting_details 'w=1/[\s^2^(Fo^2^)+(0.0357P)^2^+0.0000P] where P=(Fo^2^+2Fc^2^)/3'
_refine_ls_weighting_scheme calc
_refine_ls_wR_factor_gt 0.0901
_refine_ls_wR_factor_ref 0.1028
_reflns_number_gt 6231
_reflns_number_total 11651
_reflns_threshold_expression >2sigma(I)
_cod_data_source_file i708037sup1.cif
_cod_data_source_block compound2
_cod_depositor_comments
;
The following automatic conversions were performed:

'_exptl_crystal_density_meas' value 'none' was changed to '?' - the
value is perceived as not measured.

Automatic conversion script
Id: cif_fix_values 3008 2015-01-20 13:52:24Z robertas 

The following automatic conversions were performed:

'_refine_ls_weighting_scheme' value 'calc
w=1/[\s^2^(Fo^2^)+(0.0357P)^2^+0.0000P] where P=(Fo^2^+2Fc^2^)/3' was
changed to 'calc'. New tag '_refine_ls_weighting_details' was
created. The value of the new tag was set to
'w=1/[\s^2^(Fo^2^)+(0.0357P)^2^+0.0000P] where P=(Fo^2^+2Fc^2^)/3'.

Automatic conversion script
Id: cif_fix_values 3143 2015-03-26 13:38:13Z robertas 
;
_cod_original_sg_symbol_H-M 'P 21/n'
_cod_database_code 7028154

loop_
_symmetry_equiv_pos_as_xyz
'x, y, z'
'-x+1/2, y+1/2, -z+1/2'
'-x, -y, -z'
'x-1/2, -y-1/2, z-1/2'

loop_
_atom_site_label
_atom_site_type_symbol
_atom_site_fract_x
_atom_site_fract_y
_atom_site_fract_z
_atom_site_U_iso_or_equiv
_atom_site_adp_type
_atom_site_occupancy
_atom_site_calc_flag
_atom_site_refinement_flags
_atom_site_disorder_assembly
_atom_site_disorder_group
Ru1 Ru 0.22249(5) 0.098382(13) 0.24016(3) 0.03327(12) Uani 1 d . . .
H1 H 0.3717 0.1282 0.2310 0.050 Uiso 1 d . . .
H2 H 0.1895 0.1265 0.1632 0.050 Uiso 1 d . . .
Ru2 Ru 0.33860(5) 0.116497(13) 0.10566(3) 0.03337(12) Uani 1 d . . .
Ru3 Ru 0.26157(5) 0.169771(13) 0.20467(3) 0.03791(13) Uani 1 d . . .
P1 P 0.29783(15) 0.05927(4) 0.34974(9) 0.0354(3) Uani 1 d . . .
P2 P 0.37717(16) 0.21946(4) 0.26564(10) 0.0388(4) Uani 1 d . . .
P3 P 0.25824(15) 0.10693(4) -0.03496(9) 0.0348(3) Uani 1 d . . .
O1 O 0.1186(5) 0.15288(14) 0.3636(3) 0.0666(16) Uani 1 d . . .
O2 O 0.3783(6) 0.19507(14) 0.0429(3) 0.0713(17) Uani 1 d . . .
O3 O 0.2885(5) 0.03418(12) 0.1251(3) 0.0486(11) Uani 1 d . . .
O4 O -0.0452(4) 0.07094(14) 0.2348(3) 0.0581(13) Uani 1 d . . .
O5 O 0.0368(6) 0.21832(19) 0.1583(4) 0.092(2) Uani 1 d . . .
O6 O 0.6044(4) 0.09424(15) 0.0813(3) 0.0596(13) Uani 1 d . . .
C1 C 0.1766(7) 0.14568(18) 0.3088(4) 0.0465(16) Uani 1 d . . .
C2 C 0.3509(7) 0.17345(18) 0.0904(4) 0.0468(16) Uani 1 d . . .
C3 C 0.2854(6) 0.06356(17) 0.1442(3) 0.0355(13) Uani 1 d . . .
C4 C 0.0605(6) 0.08032(18) 0.2401(4) 0.0434(15) Uani 1 d . . .
C5 C 0.1267(7) 0.2005(2) 0.1796(5) 0.0562(18) Uani 1 d . . .
C6 C 0.5001(6) 0.10326(18) 0.0858(4) 0.0445(15) Uani 1 d . . .
C7 C 0.4664(6) 0.06836(18) 0.3878(4) 0.0409(14) Uani 1 d . . .
H7 H 0.4885 0.0524 0.4372 0.049 Uiso 1 calc R . .
C8 C 0.4885(6) 0.10749(18) 0.4182(4) 0.0478(16) Uani 1 d . . .
H8A H 0.4339 0.1127 0.4626 0.057 Uiso 1 calc R . .
H8B H 0.4649 0.1243 0.3713 0.057 Uiso 1 calc R . .
C9 C 0.6278(7) 0.1138(2) 0.4525(5) 0.070(2) Uani 1 d . . .
H9A H 0.6395 0.1396 0.4681 0.084 Uiso 1 calc R . .
H9B H 0.6479 0.0992 0.5036 0.084 Uiso 1 calc R . .
C10 C 0.7188(7) 0.1040(3) 0.3899(6) 0.076(2) Uani 1 d . . .
H10A H 0.8066 0.1070 0.4160 0.092 Uiso 1 calc R . .
H10B H 0.7060 0.1205 0.3413 0.092 Uiso 1 calc R . .
C11 C 0.6976(7) 0.0649(2) 0.3606(5) 0.063(2) Uani 1 d . . .
H11A H 0.7178 0.0483 0.4084 0.076 Uiso 1 calc R . .
H11B H 0.7547 0.0592 0.3180 0.076 Uiso 1 calc R . .
C12 C 0.5598(6) 0.0591(2) 0.3233(4) 0.0518(17) Uani 1 d . . .
H12A H 0.5479 0.0337 0.3055 0.062 Uiso 1 calc R . .
H12B H 0.5414 0.0746 0.2734 0.062 Uiso 1 calc R . .
C13 C 0.2196(6) 0.0633(2) 0.4490(4) 0.057(2) Uani 1 d . . .
H13 H 0.2276 0.0897 0.4612 0.068 Uiso 1 calc R . .
C14 C 0.2871(7) 0.0468(3) 0.5277(4) 0.069(2) Uani 1 d . . .
H14A H 0.3768 0.0542 0.5331 0.083 Uiso 1 calc R . .
H14B H 0.2839 0.0201 0.5231 0.083 Uiso 1 calc R . .
C15 C 0.2278(9) 0.0586(4) 0.6061(5) 0.132(6) Uani 1 d . . .
H15A H 0.2664 0.0442 0.6541 0.158 Uiso 1 calc R . .
H15B H 0.2493 0.0842 0.6175 0.158 Uiso 1 calc R . .
C16 C 0.0938(9) 0.0546(4) 0.6010(5) 0.101(4) Uani 1 d . . .
H16A H 0.0634 0.0674 0.6489 0.122 Uiso 1 calc R . .
H16B H 0.0738 0.0287 0.6064 0.122 Uiso 1 calc R . .
C17 C 0.0231(8) 0.0686(4) 0.5226(5) 0.110(5) Uani 1 d . . .
H17A H 0.0187 0.0952 0.5259 0.133 Uiso 1 calc R . .
H17B H -0.0642 0.0592 0.5183 0.133 Uiso 1 calc R . .
C18 C 0.0828(8) 0.0580(4) 0.4425(5) 0.129(6) Uani 1 d . . .
H18A H 0.0638 0.0323 0.4297 0.155 Uiso 1 calc R . .
H18B H 0.0430 0.0726 0.3952 0.155 Uiso 1 calc R . .
C19 C 0.3028(6) 0.01081(17) 0.3176(4) 0.0389(14) Uani 1 d . . .
H19 H 0.3539 0.0111 0.2692 0.047 Uiso 1 calc R . .
C20 C 0.3727(8) -0.01660(19) 0.3793(4) 0.0552(18) Uani 1 d . . .
H20A H 0.3218 -0.0213 0.4259 0.066 Uiso 1 calc R . .
H20B H 0.4547 -0.0063 0.4028 0.066 Uiso 1 calc R . .
C21 C 0.3949(7) -0.0525(2) 0.3332(5) 0.0622(19) Uani 1 d . . .
H21A H 0.4502 -0.0479 0.2889 0.075 Uiso 1 calc R . .
H21B H 0.4380 -0.0700 0.3732 0.075 Uiso 1 calc R . .
C22 C 0.2689(8) -0.0688(2) 0.2939(5) 0.067(2) Uani 1 d . . .
H22A H 0.2861 -0.0906 0.2613 0.080 Uiso 1 calc R . .
H22B H 0.2180 -0.0763 0.3388 0.080 Uiso 1 calc R . .
C23 C 0.1947(7) -0.0417(2) 0.2371(5) 0.0614(19) Uani 1 d . . .
H23A H 0.1112 -0.0521 0.2173 0.074 Uiso 1 calc R . .
H23B H 0.2399 -0.0373 0.1876 0.074 Uiso 1 calc R . .
C24 C 0.1753(6) -0.00521(18) 0.2813(5) 0.0495(16) Uani 1 d . . .
H24A H 0.1318 0.0120 0.2408 0.059 Uiso 1 calc R . .
H24B H 0.1213 -0.0090 0.3267 0.059 Uiso 1 calc R . .
C25 C 0.5530(7) 0.2104(2) 0.2803(5) 0.066(2) Uani 1 d . . .
H25 H 0.5562 0.1885 0.3167 0.079 Uiso 1 calc R . .
C26 C 0.6339(7) 0.2366(2) 0.3364(5) 0.0573(18) Uani 1 d . . .
H26A H 0.6262 0.2610 0.3113 0.069 Uiso 1 calc R . .
H26B H 0.6004 0.2378 0.3912 0.069 Uiso 1 calc R . .
C27 C 0.7728(8) 0.2265(4) 0.3505(7) 0.113(4) Uani 1 d . . .
H27A H 0.8207 0.2485 0.3691 0.135 Uiso 1 calc R . .
H27B H 0.7838 0.2090 0.3971 0.135 Uiso 1 calc R . .
C28 C 0.8269(9) 0.2121(5) 0.2849(8) 0.154(7) Uani 1 d . . .
H28A H 0.9045 0.1994 0.3081 0.185 Uiso 1 calc R . .
H28B H 0.8536 0.2325 0.2511 0.185 Uiso 1 calc R . .
C29 C 0.7509(8) 0.1862(3) 0.2258(6) 0.082(3) Uani 1 d . . .
H29A H 0.7583 0.1615 0.2492 0.099 Uiso 1 calc R . .
H29B H 0.7863 0.1860 0.1715 0.099 Uiso 1 calc R . .
C30 C 0.6087(9) 0.1971(4) 0.2115(8) 0.143(6) Uani 1 d . . .
H30A H 0.5992 0.2158 0.1672 0.171 Uiso 1 calc R . .
H30B H 0.5601 0.1757 0.1899 0.171 Uiso 1 calc R . .
C31 C 0.3599(8) 0.2636(2) 0.2087(4) 0.061(2) Uani 1 d D . .
H31 H 0.2713 0.2674 0.2217 0.073 Uiso 0.50 calc PR A 1
H31 H 0.4300 0.2604 0.1739 0.073 Uiso 0.50 d PR A 2
C32 C 0.4077(8) 0.29767(19) 0.2522(5) 0.0588(19) Uani 1 d D . .
H32A H 0.3786 0.2972 0.3084 0.071 Uiso 0.50 calc PR B 1
H32B H 0.5008 0.2958 0.2605 0.071 Uiso 0.50 calc PR B 1
H32C H 0.4876 0.2919 0.2855 0.071 Uiso 0.50 d PR B 2
H32D H 0.3471 0.3039 0.2914 0.071 Uiso 0.50 d PR B 2
C33 C 0.377(3) 0.3344(6) 0.2165(14) 0.063(7) Uani 0.50 d PD C 1
H33A H 0.3103 0.3453 0.2466 0.076 Uiso 0.50 calc PR C 1
H33B H 0.4528 0.3498 0.2265 0.076 Uiso 0.50 calc PR C 1
C33A C 0.425(2) 0.3292(7) 0.1974(14) 0.061(6) Uani 0.50 d PD C 2
H33C H 0.4258 0.3513 0.2320 0.073 Uiso 0.50 calc PR C 2
H33D H 0.5092 0.3271 0.1775 0.073 Uiso 0.50 calc PR C 2
C34 C 0.3331(13) 0.3344(2) 0.1250(6) 0.106(4) Uani 1 d D . .
H34A H 0.2667 0.3531 0.1154 0.127 Uiso 0.50 calc PR D 1
H34B H 0.4049 0.3426 0.0958 0.127 Uiso 0.50 calc PR D 1
H34C H 0.2618 0.3487 0.1403 0.127 Uiso 0.50 d PR D 2
H34D H 0.3731 0.3484 0.0836 0.127 Uiso 0.50 d PR D 2
C35 C 0.2831(9) 0.3010(2) 0.0829(5) 0.070(2) Uani 1 d D . .
H35A H 0.1901 0.3016 0.0807 0.084 Uiso 0.50 calc PR E 1
H35B H 0.3040 0.3016 0.0245 0.084 Uiso 0.50 calc PR E 1
H35C H 0.3434 0.2928 0.0451 0.084 Uiso 0.50 d PR E 2
H35D H 0.2053 0.3075 0.0480 0.084 Uiso 0.50 d PR E 2
C36 C 0.327(2) 0.2664(5) 0.1191(10) 0.072(5) Uani 0.50 d PD F 1
H36A H 0.2599 0.2483 0.1032 0.087 Uiso 0.50 calc PR F 1
H36B H 0.4015 0.2590 0.0920 0.087 Uiso 0.50 calc PR F 1
C36A C 0.2524(16) 0.2684(5) 0.1404(10) 0.055(4) Uani 0.50 d PD F 2
H36C H 0.1733 0.2733 0.1653 0.065 Uiso 0.50 calc PR F 2
H36D H 0.2407 0.2460 0.1069 0.065 Uiso 0.50 calc PR F 2
C37 C 0.3416(7) 0.23114(18) 0.3745(4) 0.0468(16) Uani 1 d . . .
H37 H 0.3913 0.2533 0.3923 0.056 Uiso 1 calc R . .
C38 C 0.2001(7) 0.2404(2) 0.3764(4) 0.0565(19) Uani 1 d . . .
H38A H 0.1777 0.2611 0.3386 0.068 Uiso 1 calc R . .
H38B H 0.1482 0.2195 0.3555 0.068 Uiso 1 calc R . .
C39 C 0.1693(9) 0.2501(2) 0.4655(6) 0.080(3) Uani 1 d . . .
H39A H 0.2136 0.2727 0.4842 0.096 Uiso 1 calc R . .
H39B H 0.0775 0.2543 0.4647 0.096 Uiso 1 calc R . .
C40 C 0.2102(10) 0.2196(3) 0.5263(5) 0.086(3) Uani 1 d . . .
H40A H 0.1931 0.2266 0.5833 0.103 Uiso 1 calc R . .
H40B H 0.1605 0.1976 0.5103 0.103 Uiso 1 calc R . .
C41 C 0.3495(10) 0.2115(3) 0.5264(5) 0.088(3) Uani 1 d . . .
H41A H 0.3731 0.1913 0.5652 0.106 Uiso 1 calc R . .
H41B H 0.3993 0.2329 0.5465 0.106 Uiso 1 calc R . .
C42 C 0.3818(7) 0.2013(2) 0.4381(4) 0.0589(19) Uani 1 d . . .
H42A H 0.4737 0.1972 0.4398 0.071 Uiso 1 calc R . .
H42B H 0.3383 0.1785 0.4202 0.071 Uiso 1 calc R . .
C43 C 0.0831(5) 0.11705(18) -0.0504(4) 0.0391(13) Uani 1 d . . .
H43 H 0.0540 0.1132 -0.1109 0.047 Uiso 1 calc R . .
C44 C 0.0518(6) 0.15654(18) -0.0296(4) 0.0477(16) Uani 1 d . . .
H44A H 0.0869 0.1620 0.0284 0.057 Uiso 1 calc R . .
H44B H 0.0920 0.1730 -0.0672 0.057 Uiso 1 calc R . .
C45 C -0.0919(7) 0.1633(2) -0.0393(5) 0.0582(19) Uani 1 d . . .
H45A H -0.1087 0.1883 -0.0218 0.070 Uiso 1 calc R . .
H45B H -0.1256 0.1607 -0.0987 0.070 Uiso 1 calc R . .
C46 C -0.1586(7) 0.1370(2) 0.0129(5) 0.064(2) Uani 1 d . . .
H46A H -0.2505 0.1417 0.0048 0.077 Uiso 1 calc R . .
H46B H -0.1291 0.1408 0.0727 0.077 Uiso 1 calc R . .
C47 C -0.1334(6) 0.0978(2) -0.0111(5) 0.0560(18) Uani 1 d . . .
H47A H -0.1774 0.0812 0.0242 0.067 Uiso 1 calc R . .
H47B H -0.1669 0.0936 -0.0701 0.067 Uiso 1 calc R . .
C48 C 0.0077(6) 0.08986(17) 0.0005(4) 0.0425(15) Uani 1 d . . .
H48A H 0.0226 0.0649 -0.0182 0.051 Uiso 1 calc R . .
H48B H 0.0391 0.0916 0.0605 0.051 Uiso 1 calc R . .
C49 C 0.3243(6) 0.13791(17) -0.1114(4) 0.0409(14) Uani 1 d . . .
H49 H 0.3000 0.1628 -0.0952 0.049 Uiso 1 calc R . .
C50 C 0.4693(7) 0.1384(2) -0.1064(4) 0.061(2) Uani 1 d . . .
H50A H 0.5048 0.1423 -0.0477 0.073 Uiso 1 calc R . .
H50B H 0.4992 0.1146 -0.1242 0.073 Uiso 1 calc R . .
C51 C 0.5172(8) 0.1680(3) -0.1612(4) 0.069(2) Uani 1 d . . .
H51A H 0.4963 0.1919 -0.1391 0.083 Uiso 1 calc R . .
H51B H 0.6102 0.1663 -0.1588 0.083 Uiso 1 calc R . .
C52 C 0.4597(8) 0.1649(2) -0.2521(5) 0.070(2) Uani 1 d . . .
H52A H 0.4893 0.1424 -0.2766 0.084 Uiso 1 calc R . .
H52B H 0.4881 0.1855 -0.2844 0.084 Uiso 1 calc R . .
C53 C 0.3125(8) 0.1648(2) -0.2583(4) 0.071(2) Uani 1 d . . .
H53A H 0.2822 0.1881 -0.2384 0.085 Uiso 1 calc R . .
H53B H 0.2771 0.1615 -0.3172 0.085 Uiso 1 calc R . .
C54 C 0.2673(7) 0.1334(2) -0.2042(4) 0.0586(19) Uani 1 d . . .
H54A H 0.2941 0.1099 -0.2260 0.070 Uiso 1 calc R . .
H54B H 0.1741 0.1335 -0.2076 0.070 Uiso 1 calc R . .
C55 C 0.2635(6) 0.05894(17) -0.0719(4) 0.0381(13) Uani 1 d . . .
H55 H 0.2325 0.0443 -0.0262 0.046 Uiso 1 calc R . .
C56 C 0.3962(6) 0.0446(2) -0.0798(5) 0.0544(18) Uani 1 d . . .
H56A H 0.4528 0.0509 -0.0291 0.065 Uiso 1 calc R . .
H56B H 0.4297 0.0559 -0.1283 0.065 Uiso 1 calc R . .
C57 C 0.3937(8) 0.0031(2) -0.0909(5) 0.068(2) Uani 1 d . . .
H57A H 0.4794 -0.0056 -0.0986 0.082 Uiso 1 calc R . .
H57B H 0.3678 -0.0084 -0.0400 0.082 Uiso 1 calc R . .
C58 C 0.3022(7) -0.0078(2) -0.1662(4) 0.0589(19) Uani 1 d . . .
H58A H 0.3353 0.0007 -0.2177 0.071 Uiso 1 calc R . .
H58B H 0.2970 -0.0345 -0.1688 0.071 Uiso 1 calc R . .
C59 C 0.1707(7) 0.0075(2) -0.1628(5) 0.0609(19) Uani 1 d . . .
H59A H 0.1322 -0.0037 -0.1159 0.073 Uiso 1 calc R . .
H59B H 0.1173 0.0015 -0.2152 0.073 Uiso 1 calc R . .
C60 C 0.1758(6) 0.0485(2) -0.1513(4) 0.0524(17) Uani 1 d . . .
H60A H 0.0898 0.0578 -0.1468 0.063 Uiso 1 calc R . .
H60B H 0.2071 0.0598 -0.2007 0.063 Uiso 1 calc R . .

loop_
_atom_site_aniso_label
_atom_site_aniso_U_11
_atom_site_aniso_U_22
_atom_site_aniso_U_33
_atom_site_aniso_U_23
_atom_site_aniso_U_13
_atom_site_aniso_U_12
Ru1 0.0362(3) 0.0367(3) 0.0269(2) -0.0003(2) 0.00348(18) -0.0016(2)
Ru2 0.0354(3) 0.0374(2) 0.0274(2) -0.0002(2) 0.00373(19) -0.0009(2)
Ru3 0.0430(3) 0.0363(3) 0.0347(3) -0.0023(2) 0.0057(2) -0.0009(2)
P1 0.0376(8) 0.0418(8) 0.0270(7) 0.0025(6) 0.0050(6) -0.0010(7)
P2 0.0448(9) 0.0377(8) 0.0337(8) 0.0002(7) 0.0028(7) 0.0010(7)
P3 0.0349(8) 0.0426(9) 0.0270(7) 0.0004(6) 0.0036(6) -0.0001(6)
O1 0.085(4) 0.058(3) 0.065(3) -0.027(3) 0.043(3) -0.021(3)
O2 0.117(5) 0.051(3) 0.051(3) 0.000(2) 0.033(3) -0.025(3)
O3 0.077(3) 0.035(2) 0.036(2) -0.0022(19) 0.015(2) 0.001(2)
O4 0.036(3) 0.069(3) 0.069(3) 0.005(3) 0.006(2) -0.011(2)
O5 0.074(4) 0.095(5) 0.104(5) -0.012(4) -0.015(4) 0.041(4)
O6 0.041(3) 0.081(4) 0.059(3) 0.004(3) 0.012(2) 0.008(3)
C1 0.053(4) 0.046(4) 0.041(4) -0.008(3) 0.007(3) -0.013(3)
C2 0.063(4) 0.043(4) 0.036(3) -0.001(3) 0.012(3) -0.005(3)
C3 0.042(3) 0.040(4) 0.023(3) 0.006(3) -0.002(2) 0.005(3)
C4 0.049(4) 0.048(4) 0.034(3) -0.001(3) 0.008(3) 0.002(3)
C5 0.055(5) 0.055(4) 0.057(4) -0.013(4) -0.002(4) 0.000(4)
C6 0.049(4) 0.052(4) 0.032(3) -0.004(3) 0.002(3) -0.008(3)
C7 0.045(4) 0.050(4) 0.028(3) -0.002(3) 0.002(3) 0.000(3)
C8 0.046(4) 0.047(4) 0.049(4) 0.001(3) -0.004(3) -0.003(3)
C9 0.062(5) 0.063(5) 0.078(5) -0.008(4) -0.024(4) -0.005(4)
C10 0.045(4) 0.091(7) 0.090(6) 0.006(5) -0.005(4) -0.023(4)
C11 0.046(4) 0.088(6) 0.054(4) -0.002(4) 0.004(4) -0.007(4)
C12 0.042(4) 0.068(5) 0.046(4) -0.005(3) 0.008(3) -0.006(3)
C13 0.041(4) 0.093(6) 0.038(4) 0.001(4) 0.005(3) 0.009(4)
C14 0.053(5) 0.119(7) 0.037(4) 0.014(4) 0.006(3) 0.016(5)
C15 0.064(6) 0.300(18) 0.033(4) 0.018(7) 0.016(4) 0.029(9)
C16 0.081(7) 0.183(12) 0.043(5) 0.011(6) 0.022(5) -0.008(7)
C17 0.051(5) 0.242(15) 0.040(4) 0.022(6) 0.014(4) 0.028(7)
C18 0.058(6) 0.301(18) 0.029(4) 0.018(7) 0.010(4) 0.009(8)
C19 0.035(3) 0.045(3) 0.036(3) 0.007(3) -0.001(3) 0.000(3)
C20 0.068(5) 0.044(4) 0.050(4) 0.006(3) -0.007(4) 0.006(3)
C21 0.067(5) 0.049(4) 0.067(5) 0.012(4) -0.005(4) 0.009(4)
C22 0.076(5) 0.042(4) 0.078(5) 0.001(4) -0.006(5) -0.007(4)
C23 0.055(5) 0.044(4) 0.081(5) -0.006(4) -0.016(4) -0.009(3)
C24 0.047(4) 0.039(4) 0.060(4) -0.001(3) -0.003(3) -0.005(3)
C25 0.039(4) 0.083(6) 0.073(5) -0.032(4) -0.002(4) 0.013(4)
C26 0.051(4) 0.064(5) 0.056(4) -0.005(4) 0.000(4) -0.003(4)
C27 0.049(5) 0.176(12) 0.107(8) -0.057(8) -0.023(5) 0.006(6)
C28 0.043(5) 0.271(19) 0.148(11) -0.111(12) 0.010(7) 0.001(8)
C29 0.050(5) 0.107(7) 0.091(7) -0.033(6) 0.013(5) -0.006(5)
C30 0.054(6) 0.209(15) 0.165(11) -0.118(11) 0.009(7) 0.012(7)
C31 0.078(5) 0.058(5) 0.043(4) 0.007(3) -0.012(4) -0.015(4)
C32 0.074(5) 0.044(4) 0.056(4) 0.003(3) -0.003(4) 0.001(4)
C33 0.10(2) 0.036(10) 0.055(12) 0.005(9) 0.009(11) -0.003(11)
C33A 0.077(16) 0.045(11) 0.061(13) -0.011(9) 0.009(10) -0.023(11)
C34 0.188(12) 0.044(5) 0.077(6) 0.009(4) -0.028(7) -0.001(6)
C35 0.113(7) 0.042(4) 0.051(4) 0.014(3) -0.005(4) 0.004(4)
C36 0.114(18) 0.058(10) 0.042(10) 0.007(8) -0.002(11) -0.014(12)
C36A 0.063(11) 0.048(9) 0.051(10) -0.001(7) -0.003(8) -0.004(9)
C37 0.058(4) 0.046(4) 0.037(3) -0.001(3) 0.009(3) -0.002(3)
C38 0.073(5) 0.048(4) 0.050(4) -0.003(3) 0.015(4) -0.005(4)
C39 0.100(7) 0.056(5) 0.093(6) -0.022(5) 0.054(6) -0.013(5)
C40 0.105(8) 0.109(8) 0.050(5) -0.009(5) 0.039(5) -0.032(6)
C41 0.116(8) 0.109(8) 0.039(4) 0.007(5) 0.006(5) -0.035(6)
C42 0.064(5) 0.077(5) 0.035(3) 0.013(3) 0.005(3) -0.012(4)
C43 0.037(3) 0.051(3) 0.029(3) 0.004(3) 0.001(3) 0.004(3)
C44 0.046(4) 0.055(4) 0.044(4) 0.011(3) 0.010(3) 0.005(3)
C45 0.051(4) 0.065(5) 0.059(4) 0.014(4) 0.004(4) 0.015(4)
C46 0.044(4) 0.075(5) 0.075(5) 0.007(4) 0.016(4) 0.009(4)
C47 0.041(4) 0.069(5) 0.060(4) 0.000(4) 0.015(3) -0.004(4)
C48 0.043(4) 0.045(4) 0.041(3) -0.003(3) 0.010(3) -0.003(3)
C49 0.047(4) 0.045(4) 0.031(3) 0.002(3) 0.002(3) 0.004(3)
C50 0.046(4) 0.094(6) 0.045(4) 0.022(4) 0.011(3) -0.007(4)
C51 0.057(5) 0.098(6) 0.053(4) 0.022(4) 0.011(4) -0.019(5)
C52 0.070(5) 0.086(6) 0.057(5) 0.030(4) 0.023(4) -0.004(4)
C53 0.075(6) 0.097(6) 0.041(4) 0.031(4) 0.010(4) -0.008(5)
C54 0.056(5) 0.076(5) 0.042(4) 0.012(4) -0.001(4) -0.007(4)
C55 0.040(3) 0.047(3) 0.026(3) 0.001(3) 0.000(3) 0.001(3)
C56 0.045(4) 0.057(4) 0.060(4) -0.022(4) 0.000(3) 0.008(3)
C57 0.065(5) 0.063(5) 0.071(5) -0.022(4) -0.021(4) 0.025(4)
C58 0.073(5) 0.053(4) 0.048(4) -0.005(3) -0.002(4) 0.004(4)
C59 0.067(5) 0.063(5) 0.048(4) -0.020(4) -0.011(4) 0.001(4)
C60 0.043(4) 0.066(4) 0.045(4) -0.009(3) -0.010(3) 0.012(3)

loop_
_atom_type_symbol
_atom_type_description
_atom_type_scat_dispersion_real
_atom_type_scat_dispersion_imag
_atom_type_scat_source
Ru Ru -1.2594 0.8363 'International Tables Vol C Tables 4.2.6.8 and 6.1.1.4'
P P 0.1023 0.0942 'International Tables Vol C Tables 4.2.6.8 and 6.1.1.4'
O O 0.0106 0.0060 'International Tables Vol C Tables 4.2.6.8 and 6.1.1.4'
C C 0.0033 0.0016 'International Tables Vol C Tables 4.2.6.8 and 6.1.1.4'
H H 0.0000 0.0000 'International Tables Vol C Tables 4.2.6.8 and 6.1.1.4'

loop_
_geom_angle_atom_site_label_1
_geom_angle_atom_site_label_2
_geom_angle_atom_site_label_3
_geom_angle
H2 Ru1 C4 96.1
H2 Ru1 H1 72.0
C4 Ru1 H1 166.0
H2 Ru1 C1 80.2
C4 Ru1 C1 91.7(3)
H1 Ru1 C1 79.2
H2 Ru1 C3 84.0
C4 Ru1 C3 98.4(2)
H1 Ru1 C3 87.9
C1 Ru1 C3 162.0(2)
H2 Ru1 P1 172.6
C4 Ru1 P1 91.1(2)
H1 Ru1 P1 101.0
C1 Ru1 P1 101.11(19)
C3 Ru1 P1 93.57(16)
H2 Ru1 Ru2 46.2
C4 Ru1 Ru2 126.86(19)
H1 Ru1 Ru2 49.4
C1 Ru1 Ru2 111.14(17)
C3 Ru1 Ru2 51.02(15)
P1 Ru1 Ru2 127.34(4)
H2 Ru1 Ru3 41.5
C4 Ru1 Ru3 120.7(2)
H1 Ru1 Ru3 45.4
C1 Ru1 Ru3 51.19(17)
C3 Ru1 Ru3 110.88(15)
P1 Ru1 Ru3 134.49(5)
Ru2 Ru1 Ru3 59.968(17)
C6 Ru2 H2 161.6
C6 Ru2 H1 99.4
H2 Ru2 H1 63.7
C6 Ru2 C2 99.9(3)
H2 Ru2 C2 86.1
H1 Ru2 C2 84.2
C6 Ru2 C3 95.1(3)
H2 Ru2 C3 77.4
H1 Ru2 C3 86.0
C2 Ru2 C3 163.2(2)
C6 Ru2 P3 92.34(19)
H2 Ru2 P3 104.7
H1 Ru2 P3 168.3
C2 Ru2 P3 93.34(18)
C3 Ru2 P3 93.51(16)
C6 Ru2 Ru1 126.2(2)
H2 Ru2 Ru1 36.8
H1 Ru2 Ru1 46.2
C2 Ru2 Ru1 112.26(15)
C3 Ru2 Ru1 51.84(15)
P3 Ru2 Ru1 125.75(4)
C6 Ru2 Ru3 129.8(2)
H2 Ru2 Ru3 43.4
H1 Ru2 Ru3 45.7
C2 Ru2 Ru3 51.39(15)
C3 Ru2 Ru3 112.63(15)
P3 Ru2 Ru3 124.82(4)
Ru1 Ru2 Ru3 60.898(17)
C5 Ru3 H2 99.8
C5 Ru3 H1 165.8
H2 Ru3 H1 67.4
C5 Ru3 C2 100.4(3)
H2 Ru3 C2 87.3
H1 Ru3 C2 85.6
C5 Ru3 C1 92.3(3)
H2 Ru3 C1 74.7
H1 Ru3 C1 78.6
C2 Ru3 C1 159.5(2)
C5 Ru3 P2 88.2(2)
H2 Ru3 P2 171.8
H1 Ru3 P2 104.4
C2 Ru3 P2 92.64(19)
C1 Ru3 P2 103.88(18)
C5 Ru3 Ru2 126.7(2)
H2 Ru3 Ru2 46.2
H1 Ru3 Ru2 49.0
C2 Ru3 Ru2 50.07(18)
C1 Ru3 Ru2 109.41(18)
P2 Ru3 Ru2 129.03(4)
C5 Ru3 Ru1 120.5(2)
H2 Ru3 Ru1 35.2
H1 Ru3 Ru1 45.4
C2 Ru3 Ru1 109.17(18)
C1 Ru3 Ru1 50.30(18)
P2 Ru3 Ru1 138.21(5)
Ru2 Ru3 Ru1 59.135(17)
C7 P1 C19 102.0(3)
C7 P1 C13 102.0(3)
C19 P1 C13 109.7(3)
C7 P1 Ru1 111.9(2)
C19 P1 Ru1 113.6(2)
C13 P1 Ru1 116.1(2)
C31 P2 C37 103.7(3)
C31 P2 C25 105.0(4)
C37 P2 C25 102.8(3)
C31 P2 Ru3 117.1(2)
C37 P2 Ru3 114.5(2)
C25 P2 Ru3 112.2(3)
C55 P3 C49 110.1(3)
C55 P3 C43 102.1(3)
C49 P3 C43 103.3(3)
C55 P3 Ru2 115.3(2)
C49 P3 Ru2 114.6(2)
C43 P3 Ru2 110.18(18)
O1 C1 Ru1 138.2(5)
O1 C1 Ru3 142.2(5)
Ru1 C1 Ru3 78.5(2)
O2 C2 Ru2 141.1(5)
O2 C2 Ru3 139.9(5)
Ru2 C2 Ru3 78.5(2)
O3 C3 Ru2 141.3(4)
O3 C3 Ru1 141.6(4)
Ru2 C3 Ru1 77.1(2)
O4 C4 Ru1 174.4(6)
O5 C5 Ru3 174.5(7)
O6 C6 Ru2 173.6(6)
C8 C7 C12 109.4(5)
C8 C7 P1 112.5(4)
C12 C7 P1 114.0(4)
C7 C8 C9 111.4(6)
C10 C9 C8 112.7(6)
C9 C10 C11 110.3(6)
C10 C11 C12 110.7(7)
C11 C12 C7 111.3(5)
C18 C13 C14 112.6(7)
C18 C13 P1 117.3(5)
C14 C13 P1 117.6(5)
C13 C14 C15 111.9(7)
C16 C15 C14 115.0(9)
C15 C16 C17 115.0(7)
C16 C17 C18 113.7(8)
C13 C18 C17 113.8(8)
C24 C19 C20 109.5(5)
C24 C19 P1 115.1(4)
C20 C19 P1 118.4(5)
C19 C20 C21 110.0(6)
C22 C21 C20 111.0(6)
C23 C22 C21 111.2(6)
C22 C23 C24 112.6(7)
C19 C24 C23 110.7(5)
C30 C25 C26 115.4(7)
C30 C25 P2 117.6(7)
C26 C25 P2 116.8(5)
C27 C26 C25 114.4(7)
C28 C27 C26 117.9(9)
C27 C28 C29 119.3(9)
C28 C29 C30 111.7(8)
C25 C30 C29 117.6(10)
C36 C31 C32 115.9(9)
C36 C31 C36A 35.3(8)
C32 C31 C36A 115.6(9)
C36 C31 P2 123.2(9)
C32 C31 P2 119.6(5)
C36A C31 P2 119.0(8)
C33A C32 C33 25.4(10)
C33A C32 C31 116.0(11)
C33 C32 C31 122.2(12)
C34 C33 C32 114.2(16)
C34 C33A C32 117.7(18)
C33A C34 C35 115.7(12)
C33A C34 C33 25.6(11)
C35 C34 C33 120.6(12)
C36 C35 C34 117.7(10)
C36 C35 C36A 34.2(8)
C34 C35 C36A 117.1(9)
C31 C36 C35 119.4(13)
C31 C36A C35 109.2(11)
C42 C37 C38 110.3(5)
C42 C37 P2 112.7(5)
C38 C37 P2 111.4(5)
C39 C38 C37 112.0(7)
C40 C39 C38 110.4(6)
C41 C40 C39 111.0(7)
C40 C41 C42 111.4(8)
C37 C42 C41 111.4(7)
C44 C43 C48 110.9(4)
C44 C43 P3 113.1(5)
C48 C43 P3 111.0(4)
C45 C44 C43 111.6(6)
C46 C45 C44 111.2(6)
C45 C46 C47 111.2(6)
C48 C47 C46 110.5(6)
C47 C48 C43 111.6(6)
C50 C49 C54 109.6(5)
C50 C49 P3 114.8(5)
C54 C49 P3 115.4(5)
C51 C50 C49 112.0(6)
C52 C51 C50 112.1(7)
C51 C52 C53 110.9(6)
C54 C53 C52 109.7(7)
C53 C54 C49 110.1(6)
C56 C55 C60 109.0(5)
C56 C55 P3 114.6(4)
C60 C55 P3 117.5(5)
C55 C56 C57 110.5(6)
C58 C57 C56 110.9(7)
C59 C58 C57 112.7(6)
C58 C59 C60 110.7(6)
C59 C60 C55 111.0(6)

loop_
_geom_bond_atom_site_label_1
_geom_bond_atom_site_label_2
_geom_bond_distance
Ru1 H2 1.6116
Ru1 C4 1.834(7)
Ru1 H1 1.9363
Ru1 C1 2.134(7)
Ru1 C3 2.154(6)
Ru1 P1 2.3322(16)
Ru1 Ru2 2.6702(6)
Ru1 Ru3 2.7180(7)
Ru2 C6 1.834(7)
Ru2 H2 1.9429
Ru2 H1 2.0377
Ru2 C2 2.107(7)
Ru2 C3 2.129(6)
Ru2 P3 2.3364(16)
Ru2 Ru3 2.6931(7)
Ru3 C5 1.825(8)
Ru3 H2 1.8496
Ru3 H1 1.9346
Ru3 C2 2.147(5)
Ru3 C1 2.161(6)
Ru3 P2 2.3435(17)
P1 C7 1.847(7)
P1 C19 1.851(6)
P1 C13 1.871(6)
P2 C31 1.854(7)
P2 C37 1.867(6)
P2 C25 1.875(7)
P3 C55 1.858(6)
P3 C49 1.858(6)
P3 C43 1.876(6)
O1 C1 1.153(6)
O2 C2 1.155(7)
O3 C3 1.120(7)
O4 C4 1.162(7)
O5 C5 1.172(9)
O6 C6 1.160(7)
C7 C8 1.524(9)
C7 C12 1.539(7)
C8 C9 1.530(10)
C9 C10 1.504(10)
C10 C11 1.517(12)
C11 C12 1.525(10)
C13 C18 1.449(11)
C13 C14 1.500(10)
C14 C15 1.522(10)
C15 C16 1.416(12)
C16 C17 1.475(12)
C17 C18 1.536(10)
C19 C24 1.524(9)
C19 C20 1.537(9)
C20 C21 1.538(10)
C21 C22 1.528(11)
C22 C23 1.506(10)
C23 C24 1.536(9)
C25 C30 1.390(11)
C25 C26 1.510(10)
C26 C27 1.504(11)
C27 C28 1.354(12)
C28 C29 1.507(14)
C29 C30 1.547(13)
C31 C36 1.438(17)
C31 C32 1.489(10)
C31 C36A 1.495(18)
C32 C33A 1.47(2)
C32 C33 1.48(2)
C33 C34 1.48(3)
C33A C34 1.44(3)
C34 C35 1.467(11)
C35 C36 1.448(19)
C35 C36A 1.561(17)
C37 C42 1.520(9)
C37 C38 1.536(10)
C38 C39 1.535(9)
C39 C40 1.513(13)
C40 C41 1.501(13)
C41 C42 1.532(10)
C43 C44 1.529(9)
C43 C48 1.558(8)
C44 C45 1.529(9)
C45 C46 1.500(10)
C46 C47 1.519(10)
C47 C48 1.509(9)
C49 C50 1.524(9)
C49 C54 1.545(9)
C50 C51 1.516(9)
C51 C52 1.513(11)
C52 C53 1.547(11)
C53 C54 1.544(9)
C55 C56 1.515(8)
C55 C60 1.533(9)
C56 C57 1.529(10)
C57 C58 1.511(10)
C58 C59 1.504(10)
C59 C60 1.515(10)

loop_
_geom_torsion_atom_site_label_1
_geom_torsion_atom_site_label_2
_geom_torsion_atom_site_label_3
_geom_torsion_atom_site_label_4
_geom_torsion
H2 Ru1 Ru2 C6 169.9
C4 Ru1 Ru2 C6 -132.4(3)
H1 Ru1 Ru2 C6 65.0
C1 Ru1 Ru2 C6 118.4(3)
C3 Ru1 Ru2 C6 -64.2(3)
P1 Ru1 Ru2 C6 -5.2(3)
Ru3 Ru1 Ru2 C6 120.0(3)
C4 Ru1 Ru2 H2 57.8
H1 Ru1 Ru2 H2 -104.9
C1 Ru1 Ru2 H2 -51.4
C3 Ru1 Ru2 H2 126.0
P1 Ru1 Ru2 H2 -175.1
Ru3 Ru1 Ru2 H2 -49.9
H2 Ru1 Ru2 H1 104.9
C4 Ru1 Ru2 H1 162.7
C1 Ru1 Ru2 H1 53.5
C3 Ru1 Ru2 H1 -129.1
P1 Ru1 Ru2 H1 -70.2
Ru3 Ru1 Ru2 H1 55.0
H2 Ru1 Ru2 C2 47.9
C4 Ru1 Ru2 C2 105.6(3)
H1 Ru1 Ru2 C2 -57.0
C1 Ru1 Ru2 C2 -3.6(3)
C3 Ru1 Ru2 C2 173.8(3)
P1 Ru1 Ru2 C2 -127.3(2)
Ru3 Ru1 Ru2 C2 -2.0(2)
H2 Ru1 Ru2 C3 -126.0
C4 Ru1 Ru2 C3 -68.2(3)
H1 Ru1 Ru2 C3 129.1
C1 Ru1 Ru2 C3 -177.4(3)
P1 Ru1 Ru2 C3 58.9(2)
Ru3 Ru1 Ru2 C3 -175.8(2)
H2 Ru1 Ru2 P3 -64.0
C4 Ru1 Ru2 P3 -6.2(3)
H1 Ru1 Ru2 P3 -168.9
C1 Ru1 Ru2 P3 -115.4(2)
C3 Ru1 Ru2 P3 62.0(2)
P1 Ru1 Ru2 P3 120.90(7)
Ru3 Ru1 Ru2 P3 -113.86(5)
H2 Ru1 Ru2 Ru3 49.9
C4 Ru1 Ru2 Ru3 107.6(3)
H1 Ru1 Ru2 Ru3 -55.0
C1 Ru1 Ru2 Ru3 -1.6(2)
C3 Ru1 Ru2 Ru3 175.8(2)
P1 Ru1 Ru2 Ru3 -125.25(6)
C6 Ru2 Ru3 C5 138.4(4)
H2 Ru2 Ru3 C5 -65.1
H1 Ru2 Ru3 C5 -162.6
C2 Ru2 Ru3 C5 70.7(4)
C3 Ru2 Ru3 C5 -103.4(3)
P3 Ru2 Ru3 C5 8.4(3)
Ru1 Ru2 Ru3 C5 -106.9(3)
C6 Ru2 Ru3 H2 -156.5
H1 Ru2 Ru3 H2 -97.5
C2 Ru2 Ru3 H2 135.8
C3 Ru2 Ru3 H2 -38.3
P3 Ru2 Ru3 H2 73.5
Ru1 Ru2 Ru3 H2 -41.8
C6 Ru2 Ru3 H1 -58.9
H2 Ru2 Ru3 H1 97.5
C2 Ru2 Ru3 H1 -126.7
C3 Ru2 Ru3 H1 59.2
P3 Ru2 Ru3 H1 171.0
Ru1 Ru2 Ru3 H1 55.7
C6 Ru2 Ru3 C2 67.8(4)
H2 Ru2 Ru3 C2 -135.8
H1 Ru2 Ru3 C2 126.7
C3 Ru2 Ru3 C2 -174.1(3)
P3 Ru2 Ru3 C2 -62.3(3)
Ru1 Ru2 Ru3 C2 -177.6(3)
C6 Ru2 Ru3 C1 -113.1(3)
H2 Ru2 Ru3 C1 43.3
H1 Ru2 Ru3 C1 -54.2
C2 Ru2 Ru3 C1 179.1(3)
C3 Ru2 Ru3 C1 5.1(3)
P3 Ru2 Ru3 C1 116.8(2)
Ru1 Ru2 Ru3 C1 1.5(2)
C6 Ru2 Ru3 P2 14.7(3)
H2 Ru2 Ru3 P2 171.2
H1 Ru2 Ru3 P2 73.6
C2 Ru2 Ru3 P2 -53.1(3)
C3 Ru2 Ru3 P2 132.86(18)
P3 Ru2 Ru3 P2 -115.38(7)
Ru1 Ru2 Ru3 P2 129.32(6)
C6 Ru2 Ru3 Ru1 -114.6(3)
H2 Ru2 Ru3 Ru1 41.8
H1 Ru2 Ru3 Ru1 -55.7
C2 Ru2 Ru3 Ru1 177.6(3)
C3 Ru2 Ru3 Ru1 3.54(18)
P3 Ru2 Ru3 Ru1 115.30(5)
H2 Ru1 Ru3 C5 60.7
C4 Ru1 Ru3 C5 -0.4(3)
H1 Ru1 Ru3 C5 178.1
C1 Ru1 Ru3 C5 -64.7(4)
C3 Ru1 Ru3 C5 113.7(3)
P1 Ru1 Ru3 C5 -128.4(3)
Ru2 Ru1 Ru3 C5 117.2(3)
C4 Ru1 Ru3 H2 -61.1
H1 Ru1 Ru3 H2 117.5
C1 Ru1 Ru3 H2 -125.4
C3 Ru1 Ru3 H2 53.0
P1 Ru1 Ru3 H2 171.0
Ru2 Ru1 Ru3 H2 56.5
H2 Ru1 Ru3 H1 -117.5
C4 Ru1 Ru3 H1 -178.5
C1 Ru1 Ru3 H1 117.2
C3 Ru1 Ru3 H1 -64.4
P1 Ru1 Ru3 H1 53.5
Ru2 Ru1 Ru3 H1 -61.0
H2 Ru1 Ru3 C2 -54.6
C4 Ru1 Ru3 C2 -115.6(3)
H1 Ru1 Ru3 C2 62.9
C1 Ru1 Ru3 C2 -179.9(3)
C3 Ru1 Ru3 C2 -1.5(3)
P1 Ru1 Ru3 C2 116.4(2)
Ru2 Ru1 Ru3 C2 1.9(2)
H2 Ru1 Ru3 C1 125.4
C4 Ru1 Ru3 C1 64.3(3)
H1 Ru1 Ru3 C1 -117.2
C3 Ru1 Ru3 C1 178.4(3)
P1 Ru1 Ru3 C1 -63.7(3)
Ru2 Ru1 Ru3 C1 -178.1(3)
H2 Ru1 Ru3 P2 -172.1
C4 Ru1 Ru3 P2 126.8(2)
H1 Ru1 Ru3 P2 -54.6
C1 Ru1 Ru3 P2 62.5(3)
C3 Ru1 Ru3 P2 -119.06(18)
P1 Ru1 Ru3 P2 -1.14(9)
Ru2 Ru1 Ru3 P2 -115.60(6)
H2 Ru1 Ru3 Ru2 -56.5
C4 Ru1 Ru3 Ru2 -117.6(2)
H1 Ru1 Ru3 Ru2 61.0
C1 Ru1 Ru3 Ru2 178.1(3)
C3 Ru1 Ru3 Ru2 -3.46(17)
P1 Ru1 Ru3 Ru2 114.47(6)
H2 Ru1 P1 C7 16.9
C4 Ru1 P1 C7 -174.3(3)
H1 Ru1 P1 C7 -1.3
C1 Ru1 P1 C7 -82.3(3)
C3 Ru1 P1 C7 87.2(3)
Ru2 Ru1 P1 C7 45.4(2)
Ru3 Ru1 P1 C7 -36.9(2)
H2 Ru1 P1 C19 -98.0
C4 Ru1 P1 C19 70.9(3)
H1 Ru1 P1 C19 -116.2
C1 Ru1 P1 C19 162.8(3)
C3 Ru1 P1 C19 -27.6(3)
Ru2 Ru1 P1 C19 -69.4(2)
Ru3 Ru1 P1 C19 -151.8(2)
H2 Ru1 P1 C13 133.4
C4 Ru1 P1 C13 -57.8(3)
H1 Ru1 P1 C13 115.2
C1 Ru1 P1 C13 34.1(3)
C3 Ru1 P1 C13 -156.3(3)
Ru2 Ru1 P1 C13 161.9(3)
Ru3 Ru1 P1 C13 79.5(3)
C5 Ru3 P2 C31 -41.7(4)
H2 Ru3 P2 C31 147.7
H1 Ru3 P2 C31 144.8
C2 Ru3 P2 C31 58.6(4)
C1 Ru3 P2 C31 -133.7(4)
Ru2 Ru3 P2 C31 96.5(3)
Ru1 Ru3 P2 C31 -178.4(3)
C5 Ru3 P2 C37 80.1(3)
H2 Ru3 P2 C37 -90.5
H1 Ru3 P2 C37 -93.4
C2 Ru3 P2 C37 -179.6(3)
C1 Ru3 P2 C37 -11.9(3)
Ru2 Ru3 P2 C37 -141.8(2)
Ru1 Ru3 P2 C37 -56.6(3)
C5 Ru3 P2 C25 -163.2(4)
H2 Ru3 P2 C25 26.2
H1 Ru3 P2 C25 23.3
C2 Ru3 P2 C25 -62.9(4)
C1 Ru3 P2 C25 104.8(4)
Ru2 Ru3 P2 C25 -25.0(3)
Ru1 Ru3 P2 C25 60.1(3)
C6 Ru2 P3 C55 64.9(3)
H2 Ru2 P3 C55 -108.3
H1 Ru2 P3 C55 -117.7
C2 Ru2 P3 C55 164.9(3)
C3 Ru2 P3 C55 -30.4(3)
Ru1 Ru2 P3 C55 -74.4(2)
Ru3 Ru2 P3 C55 -151.2(2)
C6 Ru2 P3 C49 -64.4(3)
H2 Ru2 P3 C49 122.4
H1 Ru2 P3 C49 113.1
C2 Ru2 P3 C49 35.6(3)
C3 Ru2 P3 C49 -159.7(3)
Ru1 Ru2 P3 C49 156.3(2)
Ru3 Ru2 P3 C49 79.5(2)
C6 Ru2 P3 C43 179.7(3)
H2 Ru2 P3 C43 6.5
H1 Ru2 P3 C43 -2.9
C2 Ru2 P3 C43 -80.3(3)
C3 Ru2 P3 C43 84.4(3)
Ru1 Ru2 P3 C43 40.4(2)
Ru3 Ru2 P3 C43 -36.4(2)
H2 Ru1 C1 O1 135.8
C4 Ru1 C1 O1 39.9(9)
H1 Ru1 C1 O1 -150.8
C3 Ru1 C1 O1 164.2(7)
P1 Ru1 C1 O1 -51.6(9)
Ru2 Ru1 C1 O1 170.8(8)
Ru3 Ru1 C1 O1 169.0(10)
H2 Ru1 C1 Ru3 -33.2
C4 Ru1 C1 Ru3 -129.2(3)
H1 Ru1 C1 Ru3 40.1
C3 Ru1 C1 Ru3 -4.8(9)
P1 Ru1 C1 Ru3 139.34(14)
Ru2 Ru1 C1 Ru3 1.7(2)
C5 Ru3 C1 O1 -39.3(10)
H2 Ru3 C1 O1 -138.8
H1 Ru3 C1 O1 151.7
C2 Ru3 C1 O1 -167.9(8)
P2 Ru3 C1 O1 49.5(10)
Ru2 Ru3 C1 O1 -169.7(9)
Ru1 Ru3 C1 O1 -168.1(11)
C5 Ru3 C1 Ru1 128.8(3)
H2 Ru3 C1 Ru1 29.2
H1 Ru3 C1 Ru1 -40.3
C2 Ru3 C1 Ru1 0.2(9)
P2 Ru3 C1 Ru1 -142.48(13)
Ru2 Ru3 C1 Ru1 -1.7(2)
C6 Ru2 C2 O2 53.2(10)
H2 Ru2 C2 O2 -144.3
H1 Ru2 C2 O2 151.7
C3 Ru2 C2 O2 -153.7(8)
P3 Ru2 C2 O2 -39.8(10)
Ru1 Ru2 C2 O2 -170.8(9)
Ru3 Ru2 C2 O2 -173.0(11)
C6 Ru2 C2 Ru3 -133.8(2)
H2 Ru2 C2 Ru3 28.7
H1 Ru2 C2 Ru3 -35.2
C3 Ru2 C2 Ru3 19.3(10)
P3 Ru2 C2 Ru3 133.26(16)
Ru1 Ru2 C2 Ru3 2.2(2)
C5 Ru3 C2 O2 43.5(10)
H2 Ru3 C2 O2 142.9
H1 Ru3 C2 O2 -149.5
C1 Ru3 C2 O2 170.9(8)
P2 Ru3 C2 O2 -45.2(9)
Ru2 Ru3 C2 O2 173.2(11)
Ru1 Ru3 C2 O2 171.0(9)
C5 Ru3 C2 Ru2 -129.7(3)
H2 Ru3 C2 Ru2 -30.2
H1 Ru3 C2 Ru2 37.3
C1 Ru3 C2 Ru2 -2.3(9)
P2 Ru3 C2 Ru2 141.57(17)
Ru1 Ru3 C2 Ru2 -2.2(2)
C6 Ru2 C3 O3 -46.8(9)
H2 Ru2 C3 O3 150.2
H1 Ru2 C3 O3 -145.9
C2 Ru2 C3 O3 159.8(8)
P3 Ru2 C3 O3 45.9(8)
Ru1 Ru2 C3 O3 180.0(10)
Ru3 Ru2 C3 O3 176.0(8)
C6 Ru2 C3 Ru1 133.2(2)
H2 Ru2 C3 Ru1 -29.8
H1 Ru2 C3 Ru1 34.1
C2 Ru2 C3 Ru1 -20.2(10)
P3 Ru2 C3 Ru1 -134.12(13)
Ru3 Ru2 C3 Ru1 -3.9(2)
H2 Ru1 C3 O3 -144.0
C4 Ru1 C3 O3 -48.7(9)
H1 Ru1 C3 O3 143.9
C1 Ru1 C3 O3 -172.1(8)
P1 Ru1 C3 O3 43.0(9)
Ru2 Ru1 C3 O3 -180.0(10)
Ru3 Ru1 C3 O3 -176.1(8)
H2 Ru1 C3 Ru2 36.0
C4 Ru1 C3 Ru2 131.3(2)
H1 Ru1 C3 Ru2 -36.1
C1 Ru1 C3 Ru2 7.9(9)
P1 Ru1 C3 Ru2 -136.99(13)
Ru3 Ru1 C3 Ru2 3.85(19)
H2 Ru1 C4 O4 -3.6
H1 Ru1 C4 O4 27.8
C1 Ru1 C4 O4 77(6)
C3 Ru1 C4 O4 -88(6)
P1 Ru1 C4 O4 178(100)
Ru2 Ru1 C4 O4 -41(6)
Ru3 Ru1 C4 O4 32(6)
H2 Ru3 C5 O5 -26.0
H1 Ru3 C5 O5 -51.3
C2 Ru3 C5 O5 63(7)
C1 Ru3 C5 O5 -101(7)
P2 Ru3 C5 O5 155(7)
Ru2 Ru3 C5 O5 16(7)
Ru1 Ru3 C5 O5 -57(7)
H2 Ru2 C6 O6 -0.2
H1 Ru2 C6 O6 21.8
C2 Ru2 C6 O6 107(5)
C3 Ru2 C6 O6 -65(5)
P3 Ru2 C6 O6 -159(5)
Ru1 Ru2 C6 O6 -20(5)
Ru3 Ru2 C6 O6 60(5)
C19 P1 C7 C8 179.8(4)
C13 P1 C7 C8 -66.8(5)
Ru1 P1 C7 C8 58.0(4)
C19 P1 C7 C12 54.4(5)
C13 P1 C7 C12 167.9(5)
Ru1 P1 C7 C12 -67.4(5)
C12 C7 C8 C9 -54.4(7)
P1 C7 C8 C9 177.8(5)
C7 C8 C9 C10 55.2(8)
C8 C9 C10 C11 -55.4(9)
C9 C10 C11 C12 56.6(9)
C10 C11 C12 C7 -58.3(8)
C8 C7 C12 C11 56.7(8)
P1 C7 C12 C11 -176.3(5)
C7 P1 C13 C18 179.3(9)
C19 P1 C13 C18 -73.0(9)
Ru1 P1 C13 C18 57.5(9)
C7 P1 C13 C14 -41.4(8)
C19 P1 C13 C14 66.2(7)
Ru1 P1 C13 C14 -163.3(6)
C18 C13 C14 C15 -50.6(12)
P1 C13 C14 C15 168.3(8)
C13 C14 C15 C16 49.6(14)
C14 C15 C16 C17 -46.8(17)
C15 C16 C17 C18 44.1(17)
C14 C13 C18 C17 49.4(14)
P1 C13 C18 C17 -169.4(8)
C16 C17 C18 C13 -45.7(16)
C7 P1 C19 C24 -179.1(4)
C13 P1 C19 C24 73.3(5)
Ru1 P1 C19 C24 -58.6(5)
C7 P1 C19 C20 48.5(5)
C13 P1 C19 C20 -59.1(6)
Ru1 P1 C19 C20 169.1(4)
C24 C19 C20 C21 59.4(7)
P1 C19 C20 C21 -165.8(5)
C19 C20 C21 C22 -58.0(8)
C20 C21 C22 C23 54.7(9)
C21 C22 C23 C24 -53.4(8)
C20 C19 C24 C23 -57.6(7)
P1 C19 C24 C23 166.0(5)
C22 C23 C24 C19 55.4(8)
C31 P2 C25 C30 -78.3(10)
C37 P2 C25 C30 173.5(9)
Ru3 P2 C25 C30 49.9(10)
C31 P2 C25 C26 65.3(7)
C37 P2 C25 C26 -42.9(7)
Ru3 P2 C25 C26 -166.5(5)
C30 C25 C26 C27 -39.5(13)
P2 C25 C26 C27 176.1(7)
C25 C26 C27 C28 37.6(16)
C26 C27 C28 C29 -38(2)
C27 C28 C29 C30 36.2(19)
C26 C25 C30 C29 41.6(16)
P2 C25 C30 C29 -174.4(9)
C28 C29 C30 C25 -38.5(17)
C37 P2 C31 C36 -153.5(13)
C25 P2 C31 C36 98.9(13)
Ru3 P2 C31 C36 -26.3(14)
C37 P2 C31 C32 39.7(7)
C25 P2 C31 C32 -67.8(7)
Ru3 P2 C31 C32 167.0(5)
C37 P2 C31 C36A -112.3(9)
C25 P2 C31 C36A 140.2(9)
Ru3 P2 C31 C36A 15.0(10)
C36 C31 C32 C33A -4.8(18)
C36A C31 C32 C33A -44.2(15)
P2 C31 C32 C33A 162.9(11)
C36 C31 C32 C33 23.5(18)
C36A C31 C32 C33 -15.9(16)
P2 C31 C32 C33 -168.9(11)
C33A C32 C33 C34 64(3)
C31 C32 C33 C34 -19(2)
C33 C32 C33A C34 -73(4)
C31 C32 C33A C34 37.5(19)
C32 C33A C34 C35 -36(2)
C32 C33A C34 C33 72(4)
C32 C33 C34 C33A -66(3)
C32 C33 C34 C35 20(3)
C33A C34 C35 C36 2.1(18)
C33 C34 C35 C36 -27(2)
C33A C34 C35 C36A 40.8(17)
C33 C34 C35 C36A 12(2)
C32 C31 C36 C35 -29(2)
C36A C31 C36 C35 69(2)
P2 C31 C36 C35 164.0(11)
C34 C35 C36 C31 31(2)
C36A C35 C36 C31 -67.3(18)
C36 C31 C36A C35 -53.3(16)
C32 C31 C36A C35 46.2(14)
P2 C31 C36A C35 -160.7(7)
C36 C35 C36A C31 54.9(17)
C34 C35 C36A C31 -45.3(15)
C31 P2 C37 C42 -165.7(5)
C25 P2 C37 C42 -56.5(6)
Ru3 P2 C37 C42 65.5(6)
C31 P2 C37 C38 69.7(5)
C25 P2 C37 C38 178.9(5)
Ru3 P2 C37 C38 -59.1(5)
C42 C37 C38 C39 54.2(8)
P2 C37 C38 C39 -179.9(5)
C37 C38 C39 C40 -55.5(9)
C38 C39 C40 C41 56.9(10)
C39 C40 C41 C42 -57.7(10)
C38 C37 C42 C41 -54.0(8)
P2 C37 C42 C41 -179.2(6)
C40 C41 C42 C37 56.5(10)
C55 P3 C43 C44 -176.3(4)
C49 P3 C43 C44 -62.0(5)
Ru2 P3 C43 C44 60.8(4)
C55 P3 C43 C48 58.3(5)
C49 P3 C43 C48 172.5(4)
Ru2 P3 C43 C48 -64.6(4)
C48 C43 C44 C45 -52.1(7)
P3 C43 C44 C45 -177.6(4)
C43 C44 C45 C46 55.2(8)
C44 C45 C46 C47 -58.1(9)
C45 C46 C47 C48 58.8(8)
C46 C47 C48 C43 -55.9(7)
C44 C43 C48 C47 53.2(7)
P3 C43 C48 C47 179.8(5)
C55 P3 C49 C50 -77.7(6)
C43 P3 C49 C50 174.0(5)
Ru2 P3 C49 C50 54.1(5)
C55 P3 C49 C54 51.3(6)
C43 P3 C49 C54 -57.1(5)
Ru2 P3 C49 C54 -176.9(4)
C54 C49 C50 C51 56.4(8)
P3 C49 C50 C51 -171.8(5)
C49 C50 C51 C52 -55.4(9)
C50 C51 C52 C53 54.9(10)
C51 C52 C53 C54 -56.6(9)
C52 C53 C54 C49 58.5(9)
C50 C49 C54 C53 -58.3(8)
P3 C49 C54 C53 170.2(5)
C49 P3 C55 C56 61.9(5)
C43 P3 C55 C56 171.1(5)
Ru2 P3 C55 C56 -69.5(5)
C49 P3 C55 C60 -68.0(5)
C43 P3 C55 C60 41.2(5)
Ru2 P3 C55 C60 160.6(4)
C60 C55 C56 C57 -58.8(8)
P3 C55 C56 C57 167.2(5)
C55 C56 C57 C58 56.4(8)
C56 C57 C58 C59 -53.9(9)
C57 C58 C59 C60 54.0(9)
C58 C59 C60 C55 -56.6(8)
C56 C55 C60 C59 59.3(7)
P3 C55 C60 C59 -168.2(5)
